data_4514492
loop_
_publ_author_name
'Cao, Xiangrong'
'Kang, Lei'
'Guo, Shaoxing'
'Zhang, Minggang'
'Lin, Zheshuai'
'Gao, Jianhua'

_publ_section_title
;
 Cs<sub>2</sub>NaVCl<sub>6</sub>: A Pb-Free Halide Double Perovskite with
 Strong Visible and Near-Infrared Light Absorption.
;
_journal_issue 42
_journal_name_full 'ACS applied materials &amp; interfaces'
_journal_page_first 38648
_journal_page_last 38653
_journal_paper_doi 10.1021/acsami.9b11980
_journal_volume 11
_journal_year 2019
_chemical_formula_sum 'Cl6 Cs2 Na V'
_chemical_formula_weight 552.45
_space_group_IT_number 225
_space_group_name_Hall '-F 4 2 3'
_space_group_name_H-M_alt 'F m -3 m'
_symmetry_cell_setting cubic
_symmetry_space_group_name_Hall '-F 4 2 3'
_symmetry_space_group_name_H-M 'F m -3 m'
_atom_sites_solution_hydrogens none
_atom_sites_solution_primary direct
_atom_sites_solution_secondary difmap
_audit_creation_method SHELXL-97
_cell_angle_alpha 90.00
_cell_angle_beta 90.00
_cell_angle_gamma 90.00
_cell_formula_units_Z 4
_cell_length_a 10.3497(14)
_cell_length_b 10.3497(14)
_cell_length_c 10.3497(14)
_cell_measurement_reflns_used 25
_cell_measurement_temperature 296(2)
_cell_measurement_theta_max 26.09
_cell_measurement_theta_min 3.41
_cell_volume 1108.6(3)
_computing_structure_refinement 'SHELXL-97 (Sheldrick, 1997)'
_computing_structure_solution 'SHELXS-97 (Sheldrick, 1990)'
_diffrn_ambient_temperature 296(2)
_diffrn_measured_fraction_theta_full 1.000
_diffrn_measured_fraction_theta_max 1.000
_diffrn_measurement_device_type 'Brucher SMART APEX CCD'
_diffrn_measurement_method omega
_diffrn_radiation_monochromator graphite
_diffrn_radiation_source 'fine-focus sealed tube'
_diffrn_radiation_type MoK\a
_diffrn_radiation_wavelength 0.71073
_diffrn_reflns_av_R_equivalents 0.0328
_diffrn_reflns_av_sigmaI/netI 0.0143
_diffrn_reflns_limit_h_max 11
_diffrn_reflns_limit_h_min -12
_diffrn_reflns_limit_k_max 12
_diffrn_reflns_limit_k_min -8
_diffrn_reflns_limit_l_max 12
_diffrn_reflns_limit_l_min -12
_diffrn_reflns_number 1470
_diffrn_reflns_theta_full 26.09
_diffrn_reflns_theta_max 26.09
_diffrn_reflns_theta_min 3.41
_exptl_absorpt_coefficient_mu 8.784
_exptl_absorpt_correction_T_max 0.268
_exptl_absorpt_correction_T_min 0.188
_exptl_absorpt_correction_type empirical
_exptl_absorpt_process_details 'SADABS (Sheldrick, 1996)'
_exptl_crystal_colour red
_exptl_crystal_density_diffrn 3.310
_exptl_crystal_density_method 'not measured'
_exptl_crystal_description prism
_exptl_crystal_F_000 984
_exptl_crystal_size_max 0.2
_exptl_crystal_size_mid 0.18
_exptl_crystal_size_min 0.15
_refine_diff_density_max 0.190
_refine_diff_density_min -0.262
_refine_diff_density_rms 0.056
_refine_ls_extinction_coef 0.00122(12)
_refine_ls_extinction_expression Fc^*^=kFc[1+0.001xFc^2^\l^3^/sin(2\q)]^-1/4^
_refine_ls_extinction_method SHELXL
_refine_ls_goodness_of_fit_ref 1.316
_refine_ls_hydrogen_treatment none
_refine_ls_matrix_type full
_refine_ls_number_parameters 8
_refine_ls_number_reflns 83
_refine_ls_number_restraints 0
_refine_ls_restrained_S_all 1.316
_refine_ls_R_factor_all 0.0089
_refine_ls_R_factor_gt 0.0089
_refine_ls_shift/su_max 0.000
_refine_ls_shift/su_mean 0.000
_refine_ls_structure_factor_coef Fsqd
_refine_ls_weighting_details 'calc w=1/[\s^2^(Fo^2^)+(0.0000P)^2^+3.8720P] where P=(Fo^2^+2Fc^2^)/3'
_refine_ls_weighting_scheme calc
_refine_ls_wR_factor_gt 0.0259
_refine_ls_wR_factor_ref 0.0259
_reflns_number_gt 83
_reflns_number_total 83
_reflns_threshold_expression >2sigma(I)
_cod_data_source_file am9b11980_si_002.cif
_cod_data_source_block xb1661
_cod_depositor_comments
;

2022-02-23
Z value and formula fixed to values more according to usual
chemical conventions.                 miguel
;
_cod_original_formula_sum 'Cl12 Cs4 Na2 V2'
_cod_original_formula_weight 1104.90
_cod_original_formula_units_Z 2
_cod_original_sg_symbol_H-M Fm-3m
_cod_database_code 4514492

loop_
_symmetry_equiv_pos_as_xyz
'x, y, z'
'-x, -y, z'
'-x, y, -z'
'x, -y, -z'
'z, x, y'
'z, -x, -y'
'-z, -x, y'
'-z, x, -y'
'y, z, x'
'-y, z, -x'
'y, -z, -x'
'-y, -z, x'
'y, x, -z'
'-y, -x, -z'
'y, -x, z'
'-y, x, z'
'x, z, -y'
'-x, z, y'
'-x, -z, -y'
'x, -z, y'
'z, y, -x'
'z, -y, x'
'-z, y, x'
'-z, -y, -x'
'x, y+1/2, z+1/2'
'-x, -y+1/2, z+1/2'
'-x, y+1/2, -z+1/2'
'x, -y+1/2, -z+1/2'
'z, x+1/2, y+1/2'
'z, -x+1/2, -y+1/2'
'-z, -x+1/2, y+1/2'
'-z, x+1/2, -y+1/2'
'y, z+1/2, x+1/2'
'-y, z+1/2, -x+1/2'
'y, -z+1/2, -x+1/2'
'-y, -z+1/2, x+1/2'
'y, x+1/2, -z+1/2'
'-y, -x+1/2, -z+1/2'
'y, -x+1/2, z+1/2'
'-y, x+1/2, z+1/2'
'x, z+1/2, -y+1/2'
'-x, z+1/2, y+1/2'
'-x, -z+1/2, -y+1/2'
'x, -z+1/2, y+1/2'
'z, y+1/2, -x+1/2'
'z, -y+1/2, x+1/2'
'-z, y+1/2, x+1/2'
'-z, -y+1/2, -x+1/2'
'x+1/2, y, z+1/2'
'-x+1/2, -y, z+1/2'
'-x+1/2, y, -z+1/2'
'x+1/2, -y, -z+1/2'
'z+1/2, x, y+1/2'
'z+1/2, -x, -y+1/2'
'-z+1/2, -x, y+1/2'
'-z+1/2, x, -y+1/2'
'y+1/2, z, x+1/2'
'-y+1/2, z, -x+1/2'
'y+1/2, -z, -x+1/2'
'-y+1/2, -z, x+1/2'
'y+1/2, x, -z+1/2'
'-y+1/2, -x, -z+1/2'
'y+1/2, -x, z+1/2'
'-y+1/2, x, z+1/2'
'x+1/2, z, -y+1/2'
'-x+1/2, z, y+1/2'
'-x+1/2, -z, -y+1/2'
'x+1/2, -z, y+1/2'
'z+1/2, y, -x+1/2'
'z+1/2, -y, x+1/2'
'-z+1/2, y, x+1/2'
'-z+1/2, -y, -x+1/2'
'x+1/2, y+1/2, z'
'-x+1/2, -y+1/2, z'
'-x+1/2, y+1/2, -z'
'x+1/2, -y+1/2, -z'
'z+1/2, x+1/2, y'
'z+1/2, -x+1/2, -y'
'-z+1/2, -x+1/2, y'
'-z+1/2, x+1/2, -y'
'y+1/2, z+1/2, x'
'-y+1/2, z+1/2, -x'
'y+1/2, -z+1/2, -x'
'-y+1/2, -z+1/2, x'
'y+1/2, x+1/2, -z'
'-y+1/2, -x+1/2, -z'
'y+1/2, -x+1/2, z'
'-y+1/2, x+1/2, z'
'x+1/2, z+1/2, -y'
'-x+1/2, z+1/2, y'
'-x+1/2, -z+1/2, -y'
'x+1/2, -z+1/2, y'
'z+1/2, y+1/2, -x'
'z+1/2, -y+1/2, x'
'-z+1/2, y+1/2, x'
'-z+1/2, -y+1/2, -x'
'-x, -y, -z'
'x, y, -z'
'x, -y, z'
'-x, y, z'
'-z, -x, -y'
'-z, x, y'
'z, x, -y'
'z, -x, y'
'-y, -z, -x'
'y, -z, x'
'-y, z, x'
'y, z, -x'
'-y, -x, z'
'y, x, z'
'-y, x, -z'
'y, -x, -z'
'-x, -z, y'
'x, -z, -y'
'x, z, y'
'-x, z, -y'
'-z, -y, x'
'-z, y, -x'
'z, -y, -x'
'z, y, x'
'-x, -y+1/2, -z+1/2'
'x, y+1/2, -z+1/2'
'x, -y+1/2, z+1/2'
'-x, y+1/2, z+1/2'
'-z, -x+1/2, -y+1/2'
'-z, x+1/2, y+1/2'
'z, x+1/2, -y+1/2'
'z, -x+1/2, y+1/2'
'-y, -z+1/2, -x+1/2'
'y, -z+1/2, x+1/2'
'-y, z+1/2, x+1/2'
'y, z+1/2, -x+1/2'
'-y, -x+1/2, z+1/2'
'y, x+1/2, z+1/2'
'-y, x+1/2, -z+1/2'
'y, -x+1/2, -z+1/2'
'-x, -z+1/2, y+1/2'
'x, -z+1/2, -y+1/2'
'x, z+1/2, y+1/2'
'-x, z+1/2, -y+1/2'
'-z, -y+1/2, x+1/2'
'-z, y+1/2, -x+1/2'
'z, -y+1/2, -x+1/2'
'z, y+1/2, x+1/2'
'-x+1/2, -y, -z+1/2'
'x+1/2, y, -z+1/2'
'x+1/2, -y, z+1/2'
'-x+1/2, y, z+1/2'
'-z+1/2, -x, -y+1/2'
'-z+1/2, x, y+1/2'
'z+1/2, x, -y+1/2'
'z+1/2, -x, y+1/2'
'-y+1/2, -z, -x+1/2'
'y+1/2, -z, x+1/2'
'-y+1/2, z, x+1/2'
'y+1/2, z, -x+1/2'
'-y+1/2, -x, z+1/2'
'y+1/2, x, z+1/2'
'-y+1/2, x, -z+1/2'
'y+1/2, -x, -z+1/2'
'-x+1/2, -z, y+1/2'
'x+1/2, -z, -y+1/2'
'x+1/2, z, y+1/2'
'-x+1/2, z, -y+1/2'
'-z+1/2, -y, x+1/2'
'-z+1/2, y, -x+1/2'
'z+1/2, -y, -x+1/2'
'z+1/2, y, x+1/2'
'-x+1/2, -y+1/2, -z'
'x+1/2, y+1/2, -z'
'x+1/2, -y+1/2, z'
'-x+1/2, y+1/2, z'
'-z+1/2, -x+1/2, -y'
'-z+1/2, x+1/2, y'
'z+1/2, x+1/2, -y'
'z+1/2, -x+1/2, y'
'-y+1/2, -z+1/2, -x'
'y+1/2, -z+1/2, x'
'-y+1/2, z+1/2, x'
'y+1/2, z+1/2, -x'
'-y+1/2, -x+1/2, z'
'y+1/2, x+1/2, z'
'-y+1/2, x+1/2, -z'
'y+1/2, -x+1/2, -z'
'-x+1/2, -z+1/2, y'
'x+1/2, -z+1/2, -y'
'x+1/2, z+1/2, y'
'-x+1/2, z+1/2, -y'
'-z+1/2, -y+1/2, x'
'-z+1/2, y+1/2, -x'
'z+1/2, -y+1/2, -x'
'z+1/2, y+1/2, x'

loop_
_atom_site_label
_atom_site_type_symbol
_atom_site_fract_x
_atom_site_fract_y
_atom_site_fract_z
_atom_site_U_iso_or_equiv
_atom_site_adp_type
_atom_site_occupancy
_atom_site_symmetry_multiplicity
_atom_site_calc_flag
_atom_site_refinement_flags
Cs Cs 0.2500 0.2500 0.2500 0.0216(2) Uani 1 24 d S
Na Na 0.5000 0.5000 0.5000 0.0182(9) Uani 1 48 d S
V V 0.5000 0.0000 0.5000 0.0105(4) Uani 1 48 d S
Cl Cl 0.26865(10) 0.0000 0.5000 0.0210(3) Uani 1 8 d S

loop_
_atom_site_aniso_label
_atom_site_aniso_U_11
_atom_site_aniso_U_22
_atom_site_aniso_U_33
_atom_site_aniso_U_23
_atom_site_aniso_U_13
_atom_site_aniso_U_12
Cs 0.0216(2) 0.0216(2) 0.0216(2) 0.000 0.000 0.000
Na 0.0182(9) 0.0182(9) 0.0182(9) 0.000 0.000 0.000
V 0.0105(4) 0.0105(4) 0.0105(4) 0.000 0.000 0.000
Cl 0.0104(5) 0.0264(4) 0.0264(4) 0.000 0.000 0.000

loop_
_atom_type_symbol
_atom_type_description
_atom_type_scat_dispersion_real
_atom_type_scat_dispersion_imag
_atom_type_scat_source
Na Na 0.0362 0.0249 'International Tables Vol C Tables 4.2.6.8 and 6.1.1.4'
Cl Cl 0.1484 0.1585 'International Tables Vol C Tables 4.2.6.8 and 6.1.1.4'
V V 0.3005 0.5294 'International Tables Vol C Tables 4.2.6.8 and 6.1.1.4'
Cs Cs -0.3680 2.1192 'International Tables Vol C Tables 4.2.6.8 and 6.1.1.4'

loop_
_geom_angle_atom_site_label_1
_geom_angle_atom_site_label_2
_geom_angle_atom_site_label_3
_geom_angle
_geom_angle_site_symmetry_1
_geom_angle_site_symmetry_3
Cl Cs Cl 55.04(3) 129 173
Cl Cs Cl 55.04(3) 129 145
Cl Cs Cl 55.04(3) 173 145
Cl Cs Cl 173.96(3) 129 153_565
Cl Cs Cl 119.908(1) 173 153_565
Cl Cs Cl 119.908(1) 145 153_565
Cl Cs Cl 119.908(1) 129 125_655
Cl Cs Cl 173.96(3) 173 125_655
Cl Cs Cl 119.908(1) 145 125_655
Cl Cs Cl 64.90(2) 153_565 125_655
Cl Cs Cl 119.908(1) 129 169_556
Cl Cs Cl 119.908(1) 173 169_556
Cl Cs Cl 173.96(3) 145 169_556
Cl Cs Cl 64.90(3) 153_565 169_556
Cl Cs Cl 64.90(2) 125_655 169_556
Cl Cs Cl 90.159(2) 129 81_545
Cl Cs Cl 119.908(1) 173 81_545
Cl Cs Cl 64.90(2) 145 81_545
Cl Cs Cl 90.159(2) 153_565 81_545
Cl Cs Cl 55.04(3) 125_655 81_545
Cl Cs Cl 119.908(1) 169_556 81_545
Cl Cs Cl 90.159(2) 129 9
Cl Cs Cl 64.90(2) 173 9
Cl Cs Cl 119.908(1) 145 9
Cl Cs Cl 90.159(2) 153_565 9
Cl Cs Cl 119.908(1) 125_655 9
Cl Cs Cl 55.04(3) 169_556 9
Cl Cs Cl 173.96(3) 81_545 9
Cl Cs Cl 64.90(2) 129 .
Cl Cs Cl 119.908(1) 173 .
Cl Cs Cl 90.159(2) 145 .
Cl Cs Cl 119.908(1) 153_565 .
Cl Cs Cl 55.04(3) 125_655 .
Cl Cs Cl 90.159(2) 169_556 .
Cl Cs Cl 55.04(3) 81_545 .
Cl Cs Cl 119.908(1) 9 .
Cl Cs Cl 64.90(2) 129 53_455
Cl Cs Cl 90.159(2) 173 53_455
Cl Cs Cl 119.908(1) 145 53_455
Cl Cs Cl 119.908(1) 153_565 53_455
Cl Cs Cl 90.159(2) 125_655 53_455
Cl Cs Cl 55.04(3) 169_556 53_455
Cl Cs Cl 119.908(1) 81_545 53_455
Cl Cs Cl 55.04(3) 9 53_455
Cl Cs Cl 64.90(2) . 53_455
Cl Cs Cl 119.908(1) 129 5
Cl Cs Cl 90.159(2) 173 5
Cl Cs Cl 64.90(2) 145 5
Cl Cs Cl 55.04(3) 153_565 5
Cl Cs Cl 90.159(2) 125_655 5
Cl Cs Cl 119.908(1) 169_556 5
Cl Cs Cl 64.90(2) 81_545 5
Cl Cs Cl 119.908(1) 9 5
Cl Cs Cl 119.908(1) . 5
Cl Cs Cl 173.96(3) 53_455 5
Cl Cs Cl 119.908(1) 129 25_554
Cl Cs Cl 64.90(2) 173 25_554
Cl Cs Cl 90.159(2) 145 25_554
Cl Cs Cl 55.04(3) 153_565 25_554
Cl Cs Cl 119.908(1) 125_655 25_554
Cl Cs Cl 90.159(2) 169_556 25_554
Cl Cs Cl 119.908(1) 81_545 25_554
Cl Cs Cl 64.90(2) 9 25_554
Cl Cs Cl 173.96(3) . 25_554
Cl Cs Cl 119.908(1) 53_455 25_554
Cl Cs Cl 55.04(3) 5 25_554
Cl Na Cl 90.0 73 153_565
Cl Na Cl 90.0 73 125_655
Cl Na Cl 90.0 153_565 125_655
Cl Na Cl 90.0 73 57
Cl Na Cl 180.0 153_565 57
Cl Na Cl 90.0 125_655 57
Cl Na Cl 90.0 73 29
Cl Na Cl 90.0 153_565 29
Cl Na Cl 180.0 125_655 29
Cl Na Cl 90.0 57 29
Cl Na Cl 180.0 73 169_556
Cl Na Cl 90.0 153_565 169_556
Cl Na Cl 90.0 125_655 169_556
Cl Na Cl 90.0 57 169_556
Cl Na Cl 90.0 29 169_556
Cl Na Cs 54.7 73 97_666
Cl Na Cs 125.3 153_565 97_666
Cl Na Cs 125.3 125_655 97_666
Cl Na Cs 54.7 57 97_666
Cl Na Cs 54.7 29 97_666
Cl Na Cs 125.3 169_556 97_666
Cl Na Cs 125.3 73 .
Cl Na Cs 54.7 153_565 .
Cl Na Cs 54.7 125_655 .
Cl Na Cs 125.3 57 .
Cl Na Cs 125.3 29 .
Cl Na Cs 54.7 169_556 .
Cs Na Cs 180.0 97_666 .
Cl Na Cs 125.3 73 25
Cl Na Cs 125.3 153_565 25
Cl Na Cs 125.3 125_655 25
Cl Na Cs 54.7 57 25
Cl Na Cs 54.7 29 25
Cl Na Cs 54.7 169_556 25
Cs Na Cs 70.5 97_666 25
Cs Na Cs 109.5 . 25
Cl Na Cs 125.3 73 169_556
Cl Na Cs 125.3 153_565 169_556
Cl Na Cs 54.7 125_655 169_556
Cl Na Cs 54.7 57 169_556
Cl Na Cs 125.3 29 169_556
Cl Na Cs 54.7 169_556 169_556
Cs Na Cs 109.5 97_666 169_556
Cs Na Cs 70.5 . 169_556
Cs Na Cs 70.5 25 169_556
Cl Na Cs 54.7 73 121_655
Cl Na Cs 54.7 153_565 121_655
Cl Na Cs 54.7 125_655 121_655
Cl Na Cs 125.3 57 121_655
Cl Na Cs 125.3 29 121_655
Cl Na Cs 125.3 169_556 121_655
Cs Na Cs 109.5 97_666 121_655
Cs Na Cs 70.5 . 121_655
Cs Na Cs 180.0 25 121_655
Cs Na Cs 109.5 169_556 121_655
Cl Na Cs 125.3 73 145_565
Cl Na Cs 54.7 153_565 145_565
Cl Na Cs 125.3 125_655 145_565
Cl Na Cs 125.3 57 145_565
Cl Na Cs 54.7 29 145_565
Cl Na Cs 54.7 169_556 145_565
Cs Na Cs 109.5 97_666 145_565
Cs Na Cs 70.5 . 145_565
Cs Na Cs 70.5 25 145_565
Cs Na Cs 109.5 169_556 145_565
Cs Na Cs 109.5 121_655 145_565
Cl V Cl 90.0 177_556 97_656
Cl V Cl 90.0 177_556 .
Cl V Cl 180.0 97_656 .
Cl V Cl 90.0 177_556 29_545
Cl V Cl 90.0 97_656 29_545
Cl V Cl 90.0 . 29_545
Cl V Cl 90.0 177_556 125_655
Cl V Cl 90.0 97_656 125_655
Cl V Cl 90.0 . 125_655
Cl V Cl 180.0 29_545 125_655
Cl V Cl 180.0 177_556 81_545
Cl V Cl 90.0 97_656 81_545
Cl V Cl 90.0 . 81_545
Cl V Cl 90.0 29_545 81_545
Cl V Cl 90.0 125_655 81_545
V Cl Na 180.0 . 73_445
V Cl Cs 93.019(15) . 145
Na Cl Cs 86.981(15) 73_445 145
V Cl Cs 93.019(15) . 169_556
Na Cl Cs 86.981(15) 73_445 169_556
Cs Cl Cs 173.96(3) 145 169_556
V Cl Cs 93.019(15) . .
Na Cl Cs 86.981(15) 73_445 .
Cs Cl Cs 89.841(2) 145 .
Cs Cl Cs 89.841(2) 169_556 .
V Cl Cs 93.019(15) . 25_545
Na Cl Cs 86.981(15) 73_445 25_545
Cs Cl Cs 89.841(2) 145 25_545
Cs Cl Cs 89.841(2) 169_556 25_545
Cs Cl Cs 173.96(3) . 25_545

loop_
_geom_bond_atom_site_label_1
_geom_bond_atom_site_label_2
_geom_bond_distance
_geom_bond_site_symmetry_2
Cs Cl 3.6643(5) 129
Cs Cl 3.6643(5) 173
Cs Cl 3.6643(5) 145
Cs Cl 3.6643(5) 153_565
Cs Cl 3.6643(5) 125_655
Cs Cl 3.6643(5) 169_556
Cs Cl 3.6643(5) 81_545
Cs Cl 3.6643(5) 9
Cs Cl 3.6643(5) .
Cs Cl 3.6643(5) 53_455
Cs Cl 3.6643(5) 5
Cs Cl 3.6643(5) 25_554
Na Cl 2.7804(11) 73
Na Cl 2.7804(11) 153_565
Na Cl 2.7804(11) 125_655
Na Cl 2.7804(11) 57
Na Cl 2.7804(11) 29
Na Cl 2.7804(11) 169_556
Na Cs 4.4816(6) 97_666
Na Cs 4.4816(6) 25
Na Cs 4.4816(6) 169_556
Na Cs 4.4816(6) 121_655
Na Cs 4.4816(6) 145_565
V Cl 2.3944(10) 177_556
V Cl 2.3944(10) 97_656
V Cl 2.3944(10) .
V Cl 2.3944(10) 29_545
V Cl 2.3944(10) 125_655
V Cl 2.3944(10) 81_545
Cl Na 2.7804(11) 73_445
Cl Cs 3.6643(5) 145
Cl Cs 3.6643(5) 169_556
Cl Cs 3.6643(5) 25_545
